data_7208712
loop_
_publ_author_name
'Jia, Hong-Li'
'Jia, Ming-Jun'
'Zeng, Guang'
'Jin, Juan'
'Yu, Jie-Hui'
'Xu, Ji-Qing'

_publ_section_title
;
 Structural characterization of a series of new organically templated
 chained thiocyanato(halo)cadmates
;
_journal_issue 20
_journal_name_full CrystEngComm
_journal_page_first 6599
_journal_paper_doi 10.1039/c2ce25616a
_journal_volume 14
_journal_year 2012
_chemical_formula_sum 'C12 H10 Br2 Cd N4 S2'
_chemical_formula_weight 546.58
_chemical_name_systematic
;
?
;
_space_group_IT_number 15
_symmetry_cell_setting monoclinic
_symmetry_space_group_name_Hall '-C 2yc'
_symmetry_space_group_name_H-M 'C 1 2/c 1'
_atom_sites_solution_hydrogens geom
_atom_sites_solution_primary direct
_atom_sites_solution_secondary difmap
_audit_creation_method SHELXL-97
_cell_angle_alpha 90.00
_cell_angle_beta 98.32(3)
_cell_angle_gamma 90.00
_cell_formula_units_Z 4
_cell_length_a 11.893(2)
_cell_length_b 18.214(4)
_cell_length_c 7.3355(15)
_cell_measurement_temperature 293(2)
_cell_volume 1572.3(6)
_computing_cell_refinement 'Bruker SMAR'
_computing_data_collection 'Bruker SMAR'
_computing_data_reduction 'Bruker SMAR'
_computing_structure_refinement 'SHELXL-97 (Sheldrick, 1997)'
_computing_structure_solution 'SHELXS-97 (Sheldrick, 1990)'
_diffrn_ambient_temperature 293(2)
_diffrn_measured_fraction_theta_full 0.996
_diffrn_measured_fraction_theta_max 0.996
_diffrn_measurement_device_type 'Siements SMART CCD'
_diffrn_measurement_method 'Omega scan'
_diffrn_radiation_monochromator graphite
_diffrn_radiation_source 'fine-focus sealed tube'
_diffrn_radiation_type MoK\a
_diffrn_radiation_wavelength 0.71073
_diffrn_reflns_av_R_equivalents 0.0261
_diffrn_reflns_av_sigmaI/netI 0.0226
_diffrn_reflns_limit_h_max 14
_diffrn_reflns_limit_h_min -15
_diffrn_reflns_limit_k_max 23
_diffrn_reflns_limit_k_min -23
_diffrn_reflns_limit_l_max 9
_diffrn_reflns_limit_l_min -8
_diffrn_reflns_number 7633
_diffrn_reflns_theta_full 27.47
_diffrn_reflns_theta_max 27.47
_diffrn_reflns_theta_min 3.27
_diffrn_standards_decay_% none
_diffrn_standards_interval_time none
_diffrn_standards_number none
_exptl_absorpt_coefficient_mu 6.733
_exptl_absorpt_correction_T_max 0.510
_exptl_absorpt_correction_T_min 0.505
_exptl_absorpt_correction_type empirical
_exptl_crystal_density_diffrn 2.309
_exptl_crystal_density_method 'not measured'
_exptl_crystal_F_000 1040
_exptl_crystal_size_max 0.1
_exptl_crystal_size_mid 0.1
_exptl_crystal_size_min 0.1
_refine_diff_density_max 0.629
_refine_diff_density_min -1.560
_refine_diff_density_rms 0.237
_refine_ls_extinction_method none
_refine_ls_goodness_of_fit_ref 1.164
_refine_ls_hydrogen_treatment constr
_refine_ls_matrix_type full
_refine_ls_number_parameters 98
_refine_ls_number_reflns 1802
_refine_ls_number_restraints 0
_refine_ls_restrained_S_all 1.164
_refine_ls_R_factor_all 0.0306
_refine_ls_R_factor_gt 0.0284
_refine_ls_shift/su_max 0.001
_refine_ls_shift/su_mean 0.000
_refine_ls_structure_factor_coef Fsqd
_refine_ls_weighting_details 'calc w=1/[\s^2^(Fo^2^)+(0.0407P)^2^+1.0287P] where P=(Fo^2^+2Fc^2^)/3'
_refine_ls_weighting_scheme calc
_refine_ls_wR_factor_gt 0.0689
_refine_ls_wR_factor_ref 0.0699
_reflns_number_gt 1679
_reflns_number_total 1802
_reflns_threshold_expression >2sigma(I)
_cod_data_source_file c2ce25616a.txt
_cod_data_source_block 4
_cod_original_cell_volume 1572.3(5)
_cod_original_sg_symbol_H-M C2/c
_cod_database_code 7208712

loop_
_symmetry_equiv_pos_as_xyz
'x, y, z'
'-x, y, -z+1/2'
'x+1/2, y+1/2, z'
'-x+1/2, y+1/2, -z+1/2'
'-x, -y, -z'
'x, -y, z-1/2'
'-x+1/2, -y+1/2, -z'
'x+1/2, -y+1/2, z-1/2'

loop_
_atom_site_label
_atom_site_type_symbol
_atom_site_fract_x
_atom_site_fract_y
_atom_site_fract_z
_atom_site_U_iso_or_equiv
_atom_site_adp_type
_atom_site_occupancy
_atom_site_symmetry_multiplicity
_atom_site_calc_flag
_atom_site_refinement_flags
Cd1 Cd 1.0000 1.051688(15) 0.7500 0.02709(11) Uani 1 2 d S
S1 S 1.15481(6) 1.13517(4) 0.93569(10) 0.03199(17) Uani 1 1 d .
N1 N 1.0000 0.40233(18) 0.7500 0.0295(7) Uani 1 2 d S
H1A H 1.0000 0.3551 0.7500 0.035 Uiso 1 2 calc SR
N2 N 1.0000 0.78280(19) 0.7500 0.0350(8) Uani 1 2 d S
H2A H 1.0000 0.8300 0.7500 0.042 Uiso 1 2 calc SR
N3 N 1.1323(2) 1.26850(16) 0.7424(5) 0.0521(8) Uani 1 1 d .
C1 C 0.9028(3) 0.43755(15) 0.7634(4) 0.0302(6) Uani 1 1 d .
H1B H 0.8368 0.4111 0.7720 0.036 Uiso 1 1 calc R
C2 C 0.9009(2) 0.51276(15) 0.7644(4) 0.0271(6) Uani 1 1 d .
H2B H 0.8337 0.5375 0.7747 0.033 Uiso 1 1 calc R
C3 C 1.0000 0.55240(18) 0.7500 0.0215(7) Uani 1 2 d S
C4 C 1.0000 0.63346(19) 0.7500 0.0213(7) Uani 1 2 d S
C5 C 0.9003(2) 0.67278(15) 0.6959(4) 0.0312(6) Uani 1 1 d .
H5A H 0.8324 0.6481 0.6584 0.037 Uiso 1 1 calc R
C6 C 0.9025(3) 0.74765(16) 0.6979(4) 0.0362(7) Uani 1 1 d .
H6A H 0.8360 0.7741 0.6630 0.043 Uiso 1 1 calc R
C7 C 1.1404(2) 1.21358(16) 0.8215(5) 0.0326(6) Uani 1 1 d .
Br1 Br 0.87038(2) 0.941745(15) 0.55502(4) 0.02543(10) Uani 1 1 d .

loop_
_atom_site_aniso_label
_atom_site_aniso_U_11
_atom_site_aniso_U_22
_atom_site_aniso_U_33
_atom_site_aniso_U_23
_atom_site_aniso_U_13
_atom_site_aniso_U_12
Cd1 0.03011(19) 0.01900(17) 0.03102(17) 0.000 0.00057(12) 0.000
S1 0.0344(4) 0.0271(4) 0.0332(4) -0.0011(3) 0.0005(3) -0.0051(3)
N1 0.0401(19) 0.0150(16) 0.0333(17) 0.000 0.0052(14) 0.000
N2 0.040(2) 0.0136(16) 0.054(2) 0.000 0.0165(16) 0.000
N3 0.0433(17) 0.0263(16) 0.086(2) 0.0055(15) 0.0066(15) 0.0016(11)
C1 0.0324(15) 0.0217(15) 0.0371(16) 0.0008(11) 0.0067(12) -0.0050(10)
C2 0.0229(13) 0.0227(14) 0.0365(14) 0.0012(11) 0.0063(10) 0.0016(9)
C3 0.0264(19) 0.0150(18) 0.0234(17) 0.000 0.0043(14) 0.000
C4 0.0255(18) 0.0134(17) 0.0258(17) 0.000 0.0066(13) 0.000
C5 0.0264(14) 0.0209(14) 0.0459(17) 0.0025(11) 0.0040(11) 0.0012(10)
C6 0.0328(15) 0.0223(15) 0.0543(19) 0.0028(13) 0.0094(12) 0.0060(11)
C7 0.0260(14) 0.0214(15) 0.0507(17) -0.0078(12) 0.0065(11) -0.0029(10)
Br1 0.02577(17) 0.02059(17) 0.03035(17) -0.00229(9) 0.00549(11) -0.00265(8)

loop_
_atom_type_symbol
_atom_type_description
_atom_type_scat_dispersion_real
_atom_type_scat_dispersion_imag
_atom_type_scat_source
C C 0.0033 0.0016 'International Tables Vol C Tables 4.2.6.8 and 6.1.1.4'
H H 0.0000 0.0000 'International Tables Vol C Tables 4.2.6.8 and 6.1.1.4'
N N 0.0061 0.0033 'International Tables Vol C Tables 4.2.6.8 and 6.1.1.4'
S S 0.1246 0.1234 'International Tables Vol C Tables 4.2.6.8 and 6.1.1.4'
Br Br -0.2901 2.4595 'International Tables Vol C Tables 4.2.6.8 and 6.1.1.4'
Cd Cd -0.8075 1.2024 'International Tables Vol C Tables 4.2.6.8 and 6.1.1.4'

loop_
_geom_angle_atom_site_label_1
_geom_angle_atom_site_label_2
_geom_angle_atom_site_label_3
_geom_angle
_geom_angle_site_symmetry_1
_geom_angle_site_symmetry_3
S1 Cd1 S1 108.85(4) . 2_756
S1 Cd1 Br1 168.35(2) . .
S1 Cd1 Br1 81.67(3) 2_756 .
S1 Cd1 Br1 81.67(3) . 2_756
S1 Cd1 Br1 168.35(2) 2_756 2_756
Br1 Cd1 Br1 88.34(3) . 2_756
S1 Cd1 Br1 87.99(2) . 5_776
S1 Cd1 Br1 89.25(2) 2_756 5_776
Br1 Cd1 Br1 87.138(15) . 5_776
Br1 Cd1 Br1 96.266(15) 2_756 5_776
S1 Cd1 Br1 89.25(2) . 6_576
S1 Cd1 Br1 87.99(2) 2_756 6_576
Br1 Cd1 Br1 96.266(15) . 6_576
Br1 Cd1 Br1 87.138(15) 2_756 6_576
Br1 Cd1 Br1 175.268(14) 5_776 6_576
C7 S1 Cd1 102.99(11) . .
C1 N1 C1 122.7(3) . 2_756
C6 N2 C6 122.5(4) . 2_756
N1 C1 C2 119.6(3) . .
C1 C2 C3 120.1(3) . .
C2 C3 C2 117.9(3) 2_756 .
C2 C3 C4 121.06(16) 2_756 .
C2 C3 C4 121.06(16) . .
C5 C4 C5 118.1(3) . 2_756
C5 C4 C3 120.94(17) . .
C5 C4 C3 120.94(17) 2_756 .
C6 C5 C4 119.8(3) . .
N2 C6 C5 119.9(3) . .
N3 C7 S1 178.8(3) . .
Cd1 Br1 Cd1 92.862(15) . 5_776

loop_
_geom_bond_atom_site_label_1
_geom_bond_atom_site_label_2
_geom_bond_distance
_geom_bond_site_symmetry_2
Cd1 S1 2.6137(9) .
Cd1 S1 2.6137(9) 2_756
Cd1 Br1 2.7918(6) .
Cd1 Br1 2.7918(6) 2_756
Cd1 Br1 2.8976(8) 5_776
Cd1 Br1 2.8976(8) 6_576
S1 C7 1.652(3) .
N1 C1 1.339(3) .
N1 C1 1.339(3) 2_756
N2 C6 1.331(4) .
N2 C6 1.331(4) 2_756
N3 C7 1.153(4) .
C1 C2 1.370(4) .
C2 C3 1.399(3) .
C3 C2 1.399(3) 2_756
C3 C4 1.476(5) .
C4 C5 1.393(3) .
C4 C5 1.393(3) 2_756
C5 C6 1.364(4) .
Br1 Cd1 2.8976(8) 5_776

loop_
_geom_hbond_atom_site_label_D
_geom_hbond_atom_site_label_H
_geom_hbond_atom_site_label_A
_geom_hbond_distance_DH
_geom_hbond_distance_HA
_geom_hbond_distance_DA
_geom_hbond_angle_DHA
_geom_hbond_site_symmetry_A
N1 H1A N3 0.86 2.23 2.906(4) 134.9 1_545
N2 H2A Br1 0.86 2.82 3.488(3) 136.3 .
